data_4312428
loop_
_publ_author_name
'Matthew J. Davis'
'Mark D. Smith'
'Hans-Conrad zur Loye'

_publ_contact_author
;
 Hans-Conrad zur Loye
 University of South Carolina
 Dept. of Chemistry and Biochemistry
 Columbia, SC 29208
;
_publ_contact_author_email ' zurloye@sc.edu '
_publ_section_title
;
 (NaLa2)NaPtO6: The First 2H-Perovskite Related Oxide with a Rare Earth
 Cation on the A-Site
;
_journal_name_full 'Inorganic Chemistry'
_journal_page_first 6980
_journal_page_last 6982
_journal_paper_doi 10.1021/ic034679u
_journal_volume 42
_journal_year 2003
_chemical_formula_moiety 'La2 Na2 O6 Pt'
_chemical_formula_sum 'La2 Na2 O6 Pt'
_chemical_formula_weight 614.89
_chemical_name_systematic
; 
 ? 
;
_space_group_IT_number 167
_symmetry_cell_setting trigonal
_symmetry_space_group_name_Hall '-R 3 2"c'
_symmetry_space_group_name_H-M 'R -3 c :H'
_atom_sites_solution_primary direct
_atom_sites_solution_secondary difmap
_audit_creation_method SHELXL-97
_cell_angle_alpha 90.00
_cell_angle_beta 90.00
_cell_angle_gamma 120.00
_cell_formula_units_Z 6
_cell_length_a 9.5031(2)
_cell_length_b 9.5031(2)
_cell_length_c 11.4625(5)
_cell_measurement_reflns_used 2708
_cell_measurement_temperature 293(2)
_cell_measurement_theta_max 33.170
_cell_measurement_theta_min 4.289
_cell_volume 896.48(5)
_computing_structure_refinement 'SHELXL-97 (Sheldrick, 1997)'
_computing_structure_solution 'SHELXS-97 (Sheldrick, 1997)'
_diffrn_ambient_temperature 293(2)
_diffrn_measured_fraction_theta_full 1.000
_diffrn_measured_fraction_theta_max 1.000
_diffrn_radiation_monochromator graphite
_diffrn_radiation_source 'fine-focus sealed tube'
_diffrn_radiation_type MoK\a
_diffrn_radiation_wavelength 0.71073
_diffrn_reflns_av_R_equivalents 0.0339
_diffrn_reflns_av_sigmaI/netI 0.0180
_diffrn_reflns_limit_h_max 0
_diffrn_reflns_limit_h_min -12
_diffrn_reflns_limit_k_max 14
_diffrn_reflns_limit_k_min 0
_diffrn_reflns_limit_l_max 17
_diffrn_reflns_limit_l_min 0
_diffrn_reflns_number 390
_diffrn_reflns_theta_full 33.21
_diffrn_reflns_theta_max 33.21
_diffrn_reflns_theta_min 4.29
_diffrn_standards_decay_% none
_exptl_absorpt_coefficient_mu 37.498
_exptl_absorpt_correction_T_max 1.0000
_exptl_absorpt_correction_T_min 0.5083
_exptl_crystal_colour yellow
_exptl_crystal_density_diffrn 6.834
_exptl_crystal_density_method 'not measured'
_exptl_crystal_description block
_exptl_crystal_F_000 1572
_exptl_crystal_size_max 0.06
_exptl_crystal_size_mid 0.04
_exptl_crystal_size_min 0.02
_refine_diff_density_max 2.172
_refine_diff_density_min -2.390
_refine_diff_density_rms 0.305
_refine_ls_extinction_coef 0.00030(4)
_refine_ls_extinction_expression Fc^*^=kFc[1+0.001xFc^2^\l^3^/sin(2\q)]^-1/4^
_refine_ls_extinction_method SHELXL
_refine_ls_goodness_of_fit_ref 1.039
_refine_ls_matrix_type full
_refine_ls_number_parameters 22
_refine_ls_number_reflns 390
_refine_ls_number_restraints 0
_refine_ls_restrained_S_all 1.039
_refine_ls_R_factor_all 0.0234
_refine_ls_R_factor_gt 0.0229
_refine_ls_shift/su_max 0.000
_refine_ls_shift/su_mean 0.000
_refine_ls_structure_factor_coef Fsqd
_refine_ls_weighting_details 'calc w=1/[\s^2^(Fo^2^)+(0.0071P)^2^+66.5258P] where P=(Fo^2^+2Fc^2^)/3'
_refine_ls_weighting_scheme calc
_refine_ls_wR_factor_gt 0.0455
_refine_ls_wR_factor_ref 0.0457
_reflns_number_gt 385
_reflns_number_total 390
_reflns_threshold_expression >2sigma(I)
_cod_data_source_file ic034679usi20030822_024442.cif
_cod_data_source_block global
_cod_depositor_comments
;
The following automatic conversions were performed:

'_symmetry_cell_setting' value 'Trigonal' changed to 'trigonal'
according to the built-in table from CIF Core dictionary named
'cif_core.dic' version 2.4.1 from 2010-06-29.

Automatic conversion script
Id: cif_fix_values 1646 2011-03-28 12:23:43Z adriana 
;
_cod_original_sg_symbol_H-M 'R -3 c'
_cod_database_code 4312428

loop_
_symmetry_equiv_pos_as_xyz
'x, y, z'
'-y, x-y, z'
'-x+y, -x, z'
'y, x, -z+1/2'
'x-y, -y, -z+1/2'
'-x, -x+y, -z+1/2'
'x+2/3, y+1/3, z+1/3'
'-y+2/3, x-y+1/3, z+1/3'
'-x+y+2/3, -x+1/3, z+1/3'
'y+2/3, x+1/3, -z+5/6'
'x-y+2/3, -y+1/3, -z+5/6'
'-x+2/3, -x+y+1/3, -z+5/6'
'x+1/3, y+2/3, z+2/3'
'-y+1/3, x-y+2/3, z+2/3'
'-x+y+1/3, -x+2/3, z+2/3'
'y+1/3, x+2/3, -z+7/6'
'x-y+1/3, -y+2/3, -z+7/6'
'-x+1/3, -x+y+2/3, -z+7/6'
'-x, -y, -z'
'y, -x+y, -z'
'x-y, x, -z'
'-y, -x, z-1/2'
'-x+y, y, z-1/2'
'x, x-y, z-1/2'
'-x+2/3, -y+1/3, -z+1/3'
'y+2/3, -x+y+1/3, -z+1/3'
'x-y+2/3, x+1/3, -z+1/3'
'-y+2/3, -x+1/3, z-1/6'
'-x+y+2/3, y+1/3, z-1/6'
'x+2/3, x-y+1/3, z-1/6'
'-x+1/3, -y+2/3, -z+2/3'
'y+1/3, -x+y+2/3, -z+2/3'
'x-y+1/3, x+2/3, -z+2/3'
'-y+1/3, -x+2/3, z+1/6'
'-x+y+1/3, y+2/3, z+1/6'
'x+1/3, x-y+2/3, z+1/6'

loop_
_atom_site_label
_atom_site_type_symbol
_atom_site_fract_x
_atom_site_fract_y
_atom_site_fract_z
_atom_site_U_iso_or_equiv
_atom_site_adp_type
_atom_site_occupancy
_atom_site_symmetry_multiplicity
_atom_site_calc_flag
_atom_site_refinement_flags
_atom_site_disorder_assembly
_atom_site_disorder_group
Pt1 Pt 0.0000 0.0000 0.0000 0.00501(12) Uani 1 6 d S . .
La1 La 0.0000 0.3612(4) 0.2500 0.00970(16) Uani 0.67 2 d SP . .
Na1 Na 0.0000 0.364(6) 0.2500 0.00970(16) Uani 0.33 2 d SP . .
Na2 Na 0.0000 0.0000 0.2500 0.0113(9) Uani 1 6 d S . .
O1 O 0.1863(5) 0.0255(5) 0.1025(3) 0.0126(7) Uani 1 1 d . . .

loop_
_atom_site_aniso_label
_atom_site_aniso_U_11
_atom_site_aniso_U_22
_atom_site_aniso_U_33
_atom_site_aniso_U_23
_atom_site_aniso_U_13
_atom_site_aniso_U_12
Pt1 0.00472(14) 0.00472(14) 0.00558(18) 0.000 0.000 0.00236(7)
La1 0.0084(3) 0.0112(3) 0.0085(2) 0.00019(9) 0.00039(18) 0.00422(13)
Na1 0.0084(3) 0.0112(3) 0.0085(2) 0.00019(9) 0.00039(18) 0.00422(13)
Na2 0.0126(15) 0.0126(15) 0.009(2) 0.000 0.000 0.0063(7)
O1 0.0107(17) 0.0182(19) 0.0103(15) 0.0008(13) -0.0025(13) 0.0083(15)

loop_
_atom_type_symbol
_atom_type_description
_atom_type_scat_dispersion_real
_atom_type_scat_dispersion_imag
_atom_type_scat_source
O O 0.0106 0.0060 'International Tables Vol C Tables 4.2.6.8 and 6.1.1.4'
Na Na 0.0362 0.0249 'International Tables Vol C Tables 4.2.6.8 and 6.1.1.4'
La La -0.2871 2.4523 'International Tables Vol C Tables 4.2.6.8 and 6.1.1.4'
Pt Pt -1.7033 8.3905 'International Tables Vol C Tables 4.2.6.8 and 6.1.1.4'

loop_
_geom_angle_atom_site_label_1
_geom_angle_atom_site_label_2
_geom_angle_atom_site_label_3
_geom_angle
_geom_angle_site_symmetry_1
_geom_angle_site_symmetry_3
_geom_angle_publ_flag
O1 Pt1 O1 89.98(15) 19 2 ?
O1 Pt1 O1 180.0(3) 19 . ?
O1 Pt1 O1 90.02(15) 2 . ?
O1 Pt1 O1 90.02(15) 19 20 ?
O1 Pt1 O1 180.0(2) 2 20 ?
O1 Pt1 O1 89.98(15) . 20 ?
O1 Pt1 O1 90.02(15) 19 21 ?
O1 Pt1 O1 89.98(15) 2 21 ?
O1 Pt1 O1 89.98(15) . 21 ?
O1 Pt1 O1 90.02(15) 20 21 ?
O1 Pt1 O1 89.98(15) 19 3 ?
O1 Pt1 O1 90.02(15) 2 3 ?
O1 Pt1 O1 90.02(15) . 3 ?
O1 Pt1 O1 89.98(15) 20 3 ?
O1 Pt1 O1 180.0(4) 21 3 ?
O1 Pt1 Na2 125.25(11) 19 . ?
O1 Pt1 Na2 54.75(11) 2 . ?
O1 Pt1 Na2 54.75(11) . . ?
O1 Pt1 Na2 125.25(11) 20 . ?
O1 Pt1 Na2 125.25(11) 21 . ?
O1 Pt1 Na2 54.75(11) 3 . ?
O1 Pt1 Na2 54.75(11) 19 19 ?
O1 Pt1 Na2 125.25(11) 2 19 ?
O1 Pt1 Na2 125.25(11) . 19 ?
O1 Pt1 Na2 54.75(11) 20 19 ?
O1 Pt1 Na2 54.75(11) 21 19 ?
O1 Pt1 Na2 125.25(11) 3 19 ?
Na2 Pt1 Na2 180.0 . 19 ?
O1 Pt1 Na1 122.2(9) 19 26_445 ?
O1 Pt1 Na1 127.21(15) 2 26_445 ?
O1 Pt1 Na1 57.8(9) . 26_445 ?
O1 Pt1 Na1 52.79(15) 20 26_445 ?
O1 Pt1 Na1 126.3(8) 21 26_445 ?
O1 Pt1 Na1 53.7(8) 3 26_445 ?
Na2 Pt1 Na1 72.51(14) . 26_445 ?
Na2 Pt1 Na1 107.49(14) 19 26_445 ?
O1 Pt1 Na1 57.8(9) 19 14_554 ?
O1 Pt1 Na1 52.79(15) 2 14_554 ?
O1 Pt1 Na1 122.2(9) . 14_554 ?
O1 Pt1 Na1 127.21(15) 20 14_554 ?
O1 Pt1 Na1 53.7(8) 21 14_554 ?
O1 Pt1 Na1 126.3(8) 3 14_554 ?
Na2 Pt1 Na1 107.49(14) . 14_554 ?
Na2 Pt1 Na1 72.51(14) 19 14_554 ?
Na1 Pt1 Na1 180.0(12) 26_445 14_554 ?
O1 Pt1 Na1 53.7(8) 19 15_444 ?
O1 Pt1 Na1 122.2(9) 2 15_444 ?
O1 Pt1 Na1 126.3(8) . 15_444 ?
O1 Pt1 Na1 57.8(9) 20 15_444 ?
O1 Pt1 Na1 127.21(15) 21 15_444 ?
O1 Pt1 Na1 52.79(15) 3 15_444 ?
Na2 Pt1 Na1 107.49(14) . 15_444 ?
Na2 Pt1 Na1 72.51(14) 19 15_444 ?
Na1 Pt1 Na1 68.62(13) 26_445 15_444 ?
Na1 Pt1 Na1 111.38(13) 14_554 15_444 ?
O1 Pt1 Na1 126.3(8) 19 27 ?
O1 Pt1 Na1 57.8(9) 2 27 ?
O1 Pt1 Na1 53.7(8) . 27 ?
O1 Pt1 Na1 122.2(9) 20 27 ?
O1 Pt1 Na1 52.79(15) 21 27 ?
O1 Pt1 Na1 127.21(15) 3 27 ?
Na2 Pt1 Na1 72.51(14) . 27 ?
Na2 Pt1 Na1 107.49(14) 19 27 ?
Na1 Pt1 Na1 111.38(13) 26_445 27 ?
Na1 Pt1 Na1 68.62(13) 14_554 27 ?
Na1 Pt1 Na1 180.0 15_444 27 ?
O1 La1 O1 87.4(2) 2 4 ?
O1 La1 O1 70.03(16) 2 18_554 ?
O1 La1 O1 136.58(12) 4 18_554 ?
O1 La1 O1 136.58(12) 2 7_455 ?
O1 La1 O1 70.03(16) 4 7_455 ?
O1 La1 O1 149.1(3) 18_554 7_455 ?
O1 La1 O1 76.35(15) 2 26_455 ?
O1 La1 O1 92.85(14) 4 26_455 ?
O1 La1 O1 115.66(13) 18_554 26_455 ?
O1 La1 O1 68.63(15) 7_455 26_455 ?
O1 La1 O1 92.85(14) 2 34 ?
O1 La1 O1 76.35(15) 4 34 ?
O1 La1 O1 68.63(15) 18_554 34 ?
O1 La1 O1 115.66(13) 7_455 34 ?
O1 La1 O1 165.2(3) 26_455 34 ?
O1 La1 O1 135.60(14) 2 35 ?
O1 La1 O1 121.05(7) 4 35 ?
O1 La1 O1 66.02(16) 18_554 35 ?
O1 La1 O1 87.35(15) 7_455 35 ?
O1 La1 O1 129.03(14) 26_455 35 ?
O1 La1 O1 65.75(18) 34 35 ?
O1 La1 O1 121.05(7) 2 27_455 ?
O1 La1 O1 135.60(14) 4 27_455 ?
O1 La1 O1 87.35(15) 18_554 27_455 ?
O1 La1 O1 66.02(16) 7_455 27_455 ?
O1 La1 O1 65.75(18) 26_455 27_455 ?
O1 La1 O1 129.03(14) 34 27_455 ?
O1 La1 O1 63.44(19) 35 27_455 ?
O1 La1 Pt1 99.61(10) 2 16_554 ?
O1 La1 Pt1 115.53(10) 4 16_554 ?
O1 La1 Pt1 39.61(9) 18_554 16_554 ?
O1 La1 Pt1 123.40(14) 7_455 16_554 ?
O1 La1 Pt1 151.30(13) 26_455 16_554 ?
O1 La1 Pt1 39.58(9) 34 16_554 ?
O1 La1 Pt1 39.25(8) 35 16_554 ?
O1 La1 Pt1 94.08(13) 27_455 16_554 ?
O1 La1 Pt1 115.53(10) 2 7_455 ?
O1 La1 Pt1 99.61(10) 4 7_455 ?
O1 La1 Pt1 123.40(14) 18_554 7_455 ?
O1 La1 Pt1 39.61(9) 7_455 7_455 ?
O1 La1 Pt1 39.58(9) 26_455 7_455 ?
O1 La1 Pt1 151.30(13) 34 7_455 ?
O1 La1 Pt1 94.08(13) 35 7_455 ?
O1 La1 Pt1 39.25(8) 27_455 7_455 ?
Pt1 La1 Pt1 131.17(13) 16_554 7_455 ?
O1 La1 Na2 43.68(11) 2 . ?
O1 La1 Na2 43.68(11) 4 . ?
O1 La1 Na2 105.43(13) 18_554 . ?
O1 La1 Na2 105.43(13) 7_455 . ?
O1 La1 Na2 82.60(13) 26_455 . ?
O1 La1 Na2 82.60(13) 34 . ?
O1 La1 Na2 148.28(9) 35 . ?
O1 La1 Na2 148.28(9) 27_455 . ?
Pt1 La1 Na2 114.42(7) 16_554 . ?
Pt1 La1 Na2 114.42(7) 7_455 . ?
O1 La1 Na1 49.3(3) 2 27 ?
O1 La1 Na1 87.9(5) 4 27 ?
O1 La1 Na1 49.2(3) 18_554 27 ?
O1 La1 Na1 155.2(6) 7_455 27 ?
O1 La1 Na1 125.6(3) 26_455 27 ?
O1 La1 Na1 45.2(5) 34 27 ?
O1 La1 Na1 94.95(11) 35 27 ?
O1 La1 Na1 136.5(4) 27_455 27 ?
Pt1 La1 Na1 55.75(9) 16_554 27 ?
Pt1 La1 Na1 163.1(5) 7_455 27 ?
Na2 La1 Na1 61.52(17) . 27 ?
O1 Na1 O1 86.5(19) 2 4 ?
O1 Na1 O1 69.8(5) 2 18_554 ?
O1 Na1 O1 135.8(16) 4 18_554 ?
O1 Na1 O1 135.8(16) 2 7_455 ?
O1 Na1 O1 69.8(5) 4 7_455 ?
O1 Na1 O1 150(3) 18_554 7_455 ?
O1 Na1 O1 75.9(9) 2 26_455 ?
O1 Na1 O1 92.3(12) 4 26_455 ?
O1 Na1 O1 115.8(3) 18_554 26_455 ?
O1 Na1 O1 68.68(18) 7_455 26_455 ?
O1 Na1 O1 92.3(12) 2 34 ?
O1 Na1 O1 75.9(9) 4 34 ?
O1 Na1 O1 68.68(18) 18_554 34 ?
O1 Na1 O1 115.8(3) 7_455 34 ?
O1 Na1 O1 164(3) 26_455 34 ?
O1 Na1 O1 135.8(5) 2 35 ?
O1 Na1 O1 121.2(3) 4 35 ?
O1 Na1 O1 66.5(10) 18_554 35 ?
O1 Na1 O1 88.0(15) 7_455 35 ?
O1 Na1 O1 130(2) 26_455 35 ?
O1 Na1 O1 66.1(7) 34 35 ?
O1 Na1 O1 121.2(3) 2 27_455 ?
O1 Na1 O1 135.8(5) 4 27_455 ?
O1 Na1 O1 88.0(15) 18_554 27_455 ?
O1 Na1 O1 66.5(10) 7_455 27_455 ?
O1 Na1 O1 66.1(7) 26_455 27_455 ?
O1 Na1 O1 130(2) 34 27_455 ?
O1 Na1 O1 64.1(14) 35 27_455 ?
O1 Na1 Pt1 99.5(3) 2 16_554 ?
O1 Na1 Pt1 115.3(5) 4 16_554 ?
O1 Na1 Pt1 39.8(4) 18_554 16_554 ?
O1 Na1 Pt1 124.1(16) 7_455 16_554 ?
O1 Na1 Pt1 151.9(13) 26_455 16_554 ?
O1 Na1 Pt1 39.7(3) 34 16_554 ?
O1 Na1 Pt1 39.4(4) 35 16_554 ?
O1 Na1 Pt1 94.8(16) 27_455 16_554 ?
O1 Na1 Pt1 115.3(5) 2 7_455 ?
O1 Na1 Pt1 99.5(3) 4 7_455 ?
O1 Na1 Pt1 124.1(16) 18_554 7_455 ?
O1 Na1 Pt1 39.8(4) 7_455 7_455 ?
O1 Na1 Pt1 39.7(3) 26_455 7_455 ?
O1 Na1 Pt1 151.9(13) 34 7_455 ?
O1 Na1 Pt1 94.8(16) 35 7_455 ?
O1 Na1 Pt1 39.4(4) 27_455 7_455 ?
Pt1 Na1 Pt1 132(2) 16_554 7_455 ?
O1 Na1 Na2 43.2(10) 2 . ?
O1 Na1 Na2 43.2(10) 4 . ?
O1 Na1 Na2 104.8(13) 18_554 . ?
O1 Na1 Na2 104.8(13) 7_455 . ?
O1 Na1 Na2 82.0(14) 26_455 . ?
O1 Na1 Na2 82.0(14) 34 . ?
O1 Na1 Na2 148.0(7) 35 . ?
O1 Na1 Na2 148.0(7) 27_455 . ?
Pt1 Na1 Na2 114.0(10) 16_554 . ?
Pt1 Na1 Na2 114.0(10) 7_455 . ?
O1 Na1 La1 166.4(12) 2 33 ?
O1 Na1 La1 104.8(4) 4 33 ?
O1 Na1 La1 105.4(18) 18_554 33 ?
O1 Na1 La1 45.9(8) 7_455 33 ?
O1 Na1 La1 95.7(11) 26_455 33 ?
O1 Na1 La1 97.8(11) 34 33 ?
O1 Na1 La1 43.6(7) 35 33 ?
O1 Na1 La1 45.2(9) 27_455 33 ?
Pt1 Na1 La1 82.8(11) 16_554 33 ?
Pt1 Na1 La1 56.1(8) 7_455 33 ?
Na2 Na1 La1 147.4(5) . 33 ?
O1 Na2 O1 148.6(2) 3 4 ?
O1 Na2 O1 129.8(2) 3 5 ?
O1 Na2 O1 74.77(14) 4 5 ?
O1 Na2 O1 74.77(14) 3 2 ?
O1 Na2 O1 91.88(18) 4 2 ?
O1 Na2 O1 148.6(2) 5 2 ?
O1 Na2 O1 91.88(18) 3 6 ?
O1 Na2 O1 74.77(14) 4 6 ?
O1 Na2 O1 74.77(14) 5 6 ?
O1 Na2 O1 129.8(2) 2 6 ?
O1 Na2 O1 74.77(14) 3 . ?
O1 Na2 O1 129.8(2) 4 . ?
O1 Na2 O1 91.88(18) 5 . ?
O1 Na2 O1 74.77(14) 2 . ?
O1 Na2 O1 148.6(2) 6 . ?
O1 Na2 Pt1 135.49(9) 3 4 ?
O1 Na2 Pt1 44.51(9) 4 4 ?
O1 Na2 Pt1 44.51(9) 5 4 ?
O1 Na2 Pt1 135.49(9) 2 4 ?
O1 Na2 Pt1 44.51(9) 6 4 ?
O1 Na2 Pt1 135.49(9) . 4 ?
O1 Na2 Pt1 44.51(9) 3 . ?
O1 Na2 Pt1 135.49(9) 4 . ?
O1 Na2 Pt1 135.49(9) 5 . ?
O1 Na2 Pt1 44.51(9) 2 . ?
O1 Na2 Pt1 135.49(9) 6 . ?
O1 Na2 Pt1 44.51(9) . . ?
Pt1 Na2 Pt1 180.0 4 . ?
O1 Na2 La1 45.94(9) 3 2 ?
O1 Na2 La1 115.12(10) 4 2 ?
O1 Na2 La1 105.72(10) 5 2 ?
O1 Na2 La1 105.72(10) 2 2 ?
O1 Na2 La1 45.94(9) 6 2 ?
O1 Na2 La1 115.12(10) . 2 ?
Pt1 Na2 La1 90.0 4 2 ?
Pt1 Na2 La1 90.0 . 2 ?
O1 Na2 La1 115.12(10) 3 . ?
O1 Na2 La1 45.94(9) 4 . ?
O1 Na2 La1 115.12(10) 5 . ?
O1 Na2 La1 45.94(9) 2 . ?
O1 Na2 La1 105.72(10) 6 . ?
O1 Na2 La1 105.72(10) . . ?
Pt1 Na2 La1 90.0 4 . ?
Pt1 Na2 La1 90.0 . . ?
La1 Na2 La1 120.0 2 . ?
O1 Na2 La1 105.72(10) 3 3 ?
O1 Na2 La1 105.72(10) 4 3 ?
O1 Na2 La1 45.94(9) 5 3 ?
O1 Na2 La1 115.12(10) 2 3 ?
O1 Na2 La1 115.12(10) 6 3 ?
O1 Na2 La1 45.94(9) . 3 ?
Pt1 Na2 La1 90.0 4 3 ?
Pt1 Na2 La1 90.0 . 3 ?
La1 Na2 La1 120.0 2 3 ?
La1 Na2 La1 120.0 . 3 ?
O1 Na2 Na1 45.94(9) 3 2 ?
O1 Na2 Na1 115.12(10) 4 2 ?
O1 Na2 Na1 105.72(10) 5 2 ?
O1 Na2 Na1 105.72(10) 2 2 ?
O1 Na2 Na1 45.94(9) 6 2 ?
O1 Na2 Na1 115.12(10) . 2 ?
Pt1 Na2 Na1 90.000(5) 4 2 ?
Pt1 Na2 Na1 90.000(5) . 2 ?
La1 Na2 Na1 0.00(12) 2 2 ?
La1 Na2 Na1 120.0 . 2 ?
La1 Na2 Na1 120.0 3 2 ?
Pt1 O1 Na2 80.74(13) . . ?
Pt1 O1 La1 166.6(2) . 3 ?
Na2 O1 La1 90.38(14) . 3 ?
Pt1 O1 Na1 166.9(7) . 3 ?
Na2 O1 Na1 90.8(10) . 3 ?
La1 O1 Na1 0.4(10) 3 3 ?
Pt1 O1 Na1 87.4(5) . 13_544 ?
Na2 O1 Na1 167.8(2) . 13_544 ?
La1 O1 Na1 100.7(8) 3 13_544 ?
Na1 O1 Na1 100.3(3) 3 13_544 ?
Pt1 O1 La1 87.65(13) . 13_544 ?
Na2 O1 La1 167.87(17) . 13_544 ?
La1 O1 La1 100.41(14) 3 13_544 ?
Na1 O1 La1 100.0(10) 3 13_544 ?
Na1 O1 La1 0.6(14) 13_544 13_544 ?
Pt1 O1 La1 87.03(16) . 27 ?
Na2 O1 La1 93.38(15) . 27 ?
La1 O1 La1 103.65(15) 3 27 ?
Na1 O1 La1 103.62(19) 3 27 ?
Na1 O1 La1 88.9(13) 13_544 27 ?
La1 O1 La1 89.48(13) 13_544 27 ?
Pt1 O1 Na1 86.5(11) . 27 ?
Na2 O1 Na1 92.9(10) . 27 ?
La1 O1 Na1 104.1(10) 3 27 ?
Na1 O1 Na1 104.1(9) 3 27 ?
Na1 O1 Na1 89.2(6) 13_544 27 ?
La1 O1 Na1 89.8(8) 13_544 27 ?
La1 O1 Na1 0.6(14) 27 27 ?
Pt1 O1 Na1 82.8(5) . 26_445 ?
Na2 O1 Na1 89.4(6) . 26_445 ?
La1 O1 Na1 87.1(4) 3 26_445 ?
Na1 O1 Na1 87.1(4) 3 26_445 ?
Na1 O1 Na1 86.1(8) 13_544 26_445 ?
La1 O1 Na1 85.6(5) 13_544 26_445 ?
La1 O1 Na1 168.9(4) 27 26_445 ?
Na1 O1 Na1 168.6(5) 27 26_445 ?
Pt1 O1 La1 82.58(14) . 26_445 ?
Na2 O1 La1 89.21(13) . 26_445 ?
La1 O1 La1 87.27(12) 3 26_445 ?
Na1 O1 La1 87.28(13) 3 26_445 ?
Na1 O1 La1 86.3(12) 13_544 26_445 ?
La1 O1 La1 85.81(13) 13_544 26_445 ?
La1 O1 La1 168.75(16) 27 26_445 ?
Na1 O1 La1 168.4(8) 27 26_445 ?
Na1 O1 La1 0.3(7) 26_445 26_445 ?

loop_
_geom_bond_atom_site_label_1
_geom_bond_atom_site_label_2
_geom_bond_distance
_geom_bond_site_symmetry_2
_geom_bond_publ_flag
Pt1 O1 2.036(4) 19 ?
Pt1 O1 2.036(4) 2 ?
Pt1 O1 2.036(4) . ?
Pt1 O1 2.036(4) 20 ?
Pt1 O1 2.036(4) 21 ?
Pt1 O1 2.036(4) 3 ?
Pt1 Na2 2.86562(13) . ?
Pt1 Na2 2.86562(13) 19 ?
Pt1 Na1 3.18(2) 26_445 ?
Pt1 Na1 3.18(2) 14_554 ?
Pt1 Na1 3.18(2) 15_444 ?
Pt1 Na1 3.18(2) 27 ?
La1 O1 2.467(5) 2 ?
La1 O1 2.467(5) 4 ?
La1 O1 2.541(4) 18_554 ?
La1 O1 2.541(4) 7_455 ?
La1 O1 2.564(4) 26_455 ?
La1 O1 2.564(4) 34 ?
La1 O1 2.733(5) 35 ?
La1 O1 2.733(5) 27_455 ?
La1 Pt1 3.1902(17) 16_554 ?
La1 Pt1 3.1902(17) 7_455 ?
La1 Na2 3.433(4) . ?
La1 Na1 3.57(5) 27 ?
Na1 O1 2.49(4) 2 ?
Na1 O1 2.49(4) 4 ?
Na1 O1 2.534(16) 18_554 ?
Na1 O1 2.534(16) 7_455 ?
Na1 O1 2.568(9) 26_455 ?
Na1 O1 2.568(9) 34 ?
Na1 O1 2.71(5) 35 ?
Na1 O1 2.71(5) 27_455 ?
Na1 Pt1 3.18(2) 16_554 ?
Na1 Pt1 3.18(2) 7_455 ?
Na1 Na2 3.46(6) . ?
Na1 La1 3.57(5) 33 ?
Na2 O1 2.371(4) 3 ?
Na2 O1 2.371(4) 4 ?
Na2 O1 2.371(4) 5 ?
Na2 O1 2.371(4) 2 ?
Na2 O1 2.371(4) 6 ?
Na2 O1 2.371(4) . ?
Na2 Pt1 2.86562(13) 4 ?
Na2 La1 3.433(4) 2 ?
Na2 La1 3.433(4) 3 ?
Na2 Na1 3.46(6) 2 ?
O1 La1 2.467(5) 3 ?
O1 Na1 2.49(4) 3 ?
O1 Na1 2.534(16) 13_544 ?
O1 La1 2.541(4) 13_544 ?
O1 La1 2.564(4) 27 ?
O1 Na1 2.568(9) 27 ?
O1 Na1 2.71(5) 26_445 ?
O1 La1 2.733(5) 26_445 ?

loop_
_geom_torsion_atom_site_label_1
_geom_torsion_atom_site_label_2
_geom_torsion_atom_site_label_3
_geom_torsion_atom_site_label_4
_geom_torsion
_geom_torsion_site_symmetry_1
_geom_torsion_site_symmetry_2
_geom_torsion_site_symmetry_3
_geom_torsion_site_symmetry_4
_geom_torsion_publ_flag
O1 Pt1 Na2 O1 60.0 19 . . 3 ?
O1 Pt1 Na2 O1 120.0 2 . . 3 ?
O1 Pt1 Na2 O1 -120.0 . . . 3 ?
O1 Pt1 Na2 O1 -60.0 20 . . 3 ?
O1 Pt1 Na2 O1 180.0 21 . . 3 ?
Na2 Pt1 Na2 O1 0.0 19 . . 3 ?
Na1 Pt1 Na2 O1 -57.5(11) 26_445 . . 3 ?
Na1 Pt1 Na2 O1 122.5(11) 14_554 . . 3 ?
Na1 Pt1 Na2 O1 2.5(11) 15_444 . . 3 ?
Na1 Pt1 Na2 O1 -177.5(11) 27 . . 3 ?
O1 Pt1 Na2 O1 -74.5(3) 19 . . 4 ?
O1 Pt1 Na2 O1 -14.5(3) 2 . . 4 ?
O1 Pt1 Na2 O1 105.5(3) . . . 4 ?
O1 Pt1 Na2 O1 165.5(3) 20 . . 4 ?
O1 Pt1 Na2 O1 45.5(3) 21 . . 4 ?
O1 Pt1 Na2 O1 -134.5(3) 3 . . 4 ?
Na2 Pt1 Na2 O1 0.0 19 . . 4 ?
Na1 Pt1 Na2 O1 167.9(11) 26_445 . . 4 ?
Na1 Pt1 Na2 O1 -12.1(11) 14_554 . . 4 ?
Na1 Pt1 Na2 O1 -132.1(11) 15_444 . . 4 ?
Na1 Pt1 Na2 O1 47.9(11) 27 . . 4 ?
O1 Pt1 Na2 O1 165.5(3) 19 . . 5 ?
O1 Pt1 Na2 O1 -134.5(3) 2 . . 5 ?
O1 Pt1 Na2 O1 -14.5(3) . . . 5 ?
O1 Pt1 Na2 O1 45.5(3) 20 . . 5 ?
O1 Pt1 Na2 O1 -74.5(3) 21 . . 5 ?
O1 Pt1 Na2 O1 105.5(3) 3 . . 5 ?
Na2 Pt1 Na2 O1 0.0 19 . . 5 ?
Na1 Pt1 Na2 O1 47.9(11) 26_445 . . 5 ?
Na1 Pt1 Na2 O1 -132.1(11) 14_554 . . 5 ?
Na1 Pt1 Na2 O1 107.9(11) 15_444 . . 5 ?
Na1 Pt1 Na2 O1 -72.1(11) 27 . . 5 ?
O1 Pt1 Na2 O1 -60.0 19 . . 2 ?
O1 Pt1 Na2 O1 120.0 . . . 2 ?
O1 Pt1 Na2 O1 180.0 20 . . 2 ?
O1 Pt1 Na2 O1 60.0 21 . . 2 ?
O1 Pt1 Na2 O1 -120.0 3 . . 2 ?
Na2 Pt1 Na2 O1 0.0 19 . . 2 ?
Na1 Pt1 Na2 O1 -177.5(11) 26_445 . . 2 ?
Na1 Pt1 Na2 O1 2.5(11) 14_554 . . 2 ?
Na1 Pt1 Na2 O1 -117.5(11) 15_444 . . 2 ?
Na1 Pt1 Na2 O1 62.5(11) 27 . . 2 ?
O1 Pt1 Na2 O1 45.5(3) 19 . . 6 ?
O1 Pt1 Na2 O1 105.5(3) 2 . . 6 ?
O1 Pt1 Na2 O1 -134.5(3) . . . 6 ?
O1 Pt1 Na2 O1 -74.5(3) 20 . . 6 ?
O1 Pt1 Na2 O1 165.5(3) 21 . . 6 ?
O1 Pt1 Na2 O1 -14.5(3) 3 . . 6 ?
Na2 Pt1 Na2 O1 0.0 19 . . 6 ?
Na1 Pt1 Na2 O1 -72.1(11) 26_445 . . 6 ?
Na1 Pt1 Na2 O1 107.9(11) 14_554 . . 6 ?
Na1 Pt1 Na2 O1 -12.1(11) 15_444 . . 6 ?
Na1 Pt1 Na2 O1 167.9(11) 27 . . 6 ?
O1 Pt1 Na2 O1 180.0 19 . . . ?
O1 Pt1 Na2 O1 -120.0 2 . . . ?
O1 Pt1 Na2 O1 60.0 20 . . . ?
O1 Pt1 Na2 O1 -60.0 21 . . . ?
O1 Pt1 Na2 O1 120.0 3 . . . ?
Na2 Pt1 Na2 O1 0.0 19 . . . ?
Na1 Pt1 Na2 O1 62.5(11) 26_445 . . . ?
Na1 Pt1 Na2 O1 -117.5(11) 14_554 . . . ?
Na1 Pt1 Na2 O1 122.5(11) 15_444 . . . ?
Na1 Pt1 Na2 O1 -57.5(11) 27 . . . ?
O1 Pt1 Na2 Pt1 0.0 19 . . 4 ?
O1 Pt1 Na2 Pt1 0.0 2 . . 4 ?
O1 Pt1 Na2 Pt1 0.0 . . . 4 ?
O1 Pt1 Na2 Pt1 0.0 20 . . 4 ?
O1 Pt1 Na2 Pt1 0.0 21 . . 4 ?
O1 Pt1 Na2 Pt1 0.0 3 . . 4 ?
Na2 Pt1 Na2 Pt1 0.0 19 . . 4 ?
Na1 Pt1 Na2 Pt1 0.0 26_445 . . 4 ?
Na1 Pt1 Na2 Pt1 0.0 14_554 . . 4 ?
Na1 Pt1 Na2 Pt1 0.0 15_444 . . 4 ?
Na1 Pt1 Na2 Pt1 0.0 27 . . 4 ?
O1 Pt1 Na2 La1 52.74(14) 19 . . 2 ?
O1 Pt1 Na2 La1 112.74(14) 2 . . 2 ?
O1 Pt1 Na2 La1 -127.26(14) . . . 2 ?
O1 Pt1 Na2 La1 -67.26(14) 20 . . 2 ?
O1 Pt1 Na2 La1 172.74(14) 21 . . 2 ?
O1 Pt1 Na2 La1 -7.26(14) 3 . . 2 ?
Na2 Pt1 Na2 La1 0.0 19 . . 2 ?
Na1 Pt1 Na2 La1 -64.8(10) 26_445 . . 2 ?
Na1 Pt1 Na2 La1 115.2(10) 14_554 . . 2 ?
Na1 Pt1 Na2 La1 -4.8(10) 15_444 . . 2 ?
Na1 Pt1 Na2 La1 175.2(10) 27 . . 2 ?
O1 Pt1 Na2 La1 -67.26(14) 19 . . . ?
O1 Pt1 Na2 La1 -7.26(14) 2 . . . ?
O1 Pt1 Na2 La1 112.74(14) . . . . ?
O1 Pt1 Na2 La1 172.74(14) 20 . . . ?
O1 Pt1 Na2 La1 52.74(14) 21 . . . ?
O1 Pt1 Na2 La1 -127.26(14) 3 . . . ?
Na2 Pt1 Na2 La1 0.0 19 . . . ?
Na1 Pt1 Na2 La1 175.2(10) 26_445 . . . ?
Na1 Pt1 Na2 La1 -4.8(10) 14_554 . . . ?
Na1 Pt1 Na2 La1 -124.8(10) 15_444 . . . ?
Na1 Pt1 Na2 La1 55.2(10) 27 . . . ?
O1 Pt1 Na2 La1 172.74(14) 19 . . 3 ?
O1 Pt1 Na2 La1 -127.26(14) 2 . . 3 ?
O1 Pt1 Na2 La1 -7.26(14) . . . 3 ?
O1 Pt1 Na2 La1 52.74(14) 20 . . 3 ?
O1 Pt1 Na2 La1 -67.26(14) 21 . . 3 ?
O1 Pt1 Na2 La1 112.74(14) 3 . . 3 ?
Na2 Pt1 Na2 La1 0.0 19 . . 3 ?
Na1 Pt1 Na2 La1 55.2(10) 26_445 . . 3 ?
Na1 Pt1 Na2 La1 -124.8(10) 14_554 . . 3 ?
Na1 Pt1 Na2 La1 115.2(10) 15_444 . . 3 ?
Na1 Pt1 Na2 La1 -64.8(10) 27 . . 3 ?
O1 Pt1 Na2 Na1 52.74(14) 19 . . 2 ?
O1 Pt1 Na2 Na1 112.74(14) 2 . . 2 ?
O1 Pt1 Na2 Na1 -127.26(14) . . . 2 ?
O1 Pt1 Na2 Na1 -67.26(14) 20 . . 2 ?
O1 Pt1 Na2 Na1 172.74(14) 21 . . 2 ?
O1 Pt1 Na2 Na1 -7.26(14) 3 . . 2 ?
Na2 Pt1 Na2 Na1 0.0 19 . . 2 ?
Na1 Pt1 Na2 Na1 -64.8(10) 26_445 . . 2 ?
Na1 Pt1 Na2 Na1 115.2(10) 14_554 . . 2 ?
Na1 Pt1 Na2 Na1 -4.8(10) 15_444 . . 2 ?
Na1 Pt1 Na2 Na1 175.2(10) 27 . . 2 ?
O1 La1 Na2 O1 -31.0(2) 2 . . 3 ?
O1 La1 Na2 O1 149.0(2) 4 . . 3 ?
O1 La1 Na2 O1 -67.65(9) 18_554 . . 3 ?
O1 La1 Na2 O1 112.35(9) 7_455 . . 3 ?
O1 La1 Na2 O1 47.00(16) 26_455 . . 3 ?
O1 La1 Na2 O1 -133.00(16) 34 . . 3 ?
O1 La1 Na2 O1 -136.8(2) 35 . . 3 ?
O1 La1 Na2 O1 43.2(2) 27_455 . . 3 ?
Pt1 La1 Na2 O1 -108.84(10) 16_554 . . 3 ?
Pt1 La1 Na2 O1 71.16(10) 7_455 . . 3 ?
Na1 La1 Na2 O1 -90.5(6) 27 . . 3 ?
O1 La1 Na2 O1 180.000(1) 2 . . 4 ?
O1 La1 Na2 O1 143.31(12) 18_554 . . 4 ?
O1 La1 Na2 O1 -36.69(12) 7_455 . . 4 ?
O1 La1 Na2 O1 -102.04(18) 26_455 . . 4 ?
O1 La1 Na2 O1 77.96(18) 34 . . 4 ?
O1 La1 Na2 O1 74.1(2) 35 . . 4 ?
O1 La1 Na2 O1 -105.9(2) 27_455 . . 4 ?
Pt1 La1 Na2 O1 102.12(14) 16_554 . . 4 ?
Pt1 La1 Na2 O1 -77.88(14) 7_455 . . 4 ?
Na1 La1 Na2 O1 120.4(6) 27 . . 4 ?
O1 La1 Na2 O1 149.0(2) 2 . . 5 ?
O1 La1 Na2 O1 -31.0(2) 4 . . 5 ?
O1 La1 Na2 O1 112.35(9) 18_554 . . 5 ?
O1 La1 Na2 O1 -67.65(9) 7_455 . . 5 ?
O1 La1 Na2 O1 -133.00(16) 26_455 . . 5 ?
O1 La1 Na2 O1 47.00(16) 34 . . 5 ?
O1 La1 Na2 O1 43.2(2) 35 . . 5 ?
O1 La1 Na2 O1 -136.8(2) 27_455 . . 5 ?
Pt1 La1 Na2 O1 71.16(10) 16_554 . . 5 ?
Pt1 La1 Na2 O1 -108.84(10) 7_455 . . 5 ?
Na1 La1 Na2 O1 89.5(6) 27 . . 5 ?
O1 La1 Na2 O1 180.0 4 . . 2 ?
O1 La1 Na2 O1 -36.69(12) 18_554 . . 2 ?
O1 La1 Na2 O1 143.31(12) 7_455 . . 2 ?
O1 La1 Na2 O1 77.96(18) 26_455 . . 2 ?
O1 La1 Na2 O1 -102.04(18) 34 . . 2 ?
O1 La1 Na2 O1 -105.9(2) 35 . . 2 ?
O1 La1 Na2 O1 74.1(2) 27_455 . . 2 ?
Pt1 La1 Na2 O1 -77.88(14) 16_554 . . 2 ?
Pt1 La1 Na2 O1 102.12(14) 7_455 . . 2 ?
Na1 La1 Na2 O1 -59.6(6) 27 . . 2 ?
O1 La1 Na2 O1 -130.7(2) 2 . . 6 ?
O1 La1 Na2 O1 49.3(2) 4 . . 6 ?
O1 La1 Na2 O1 -167.41(18) 18_554 . . 6 ?
O1 La1 Na2 O1 12.59(18) 7_455 . . 6 ?
O1 La1 Na2 O1 -52.76(7) 26_455 . . 6 ?
O1 La1 Na2 O1 127.24(7) 34 . . 6 ?
O1 La1 Na2 O1 123.41(11) 35 . . 6 ?
O1 La1 Na2 O1 -56.59(11) 27_455 . . 6 ?
Pt1 La1 Na2 O1 151.40(9) 16_554 . . 6 ?
Pt1 La1 Na2 O1 -28.60(9) 7_455 . . 6 ?
Na1 La1 Na2 O1 169.7(6) 27 . . 6 ?
O1 La1 Na2 O1 49.3(2) 2 . . . ?
O1 La1 Na2 O1 -130.7(2) 4 . . . ?
O1 La1 Na2 O1 12.59(18) 18_554 . . . ?
O1 La1 Na2 O1 -167.41(18) 7_455 . . . ?
O1 La1 Na2 O1 127.24(7) 26_455 . . . ?
O1 La1 Na2 O1 -52.76(7) 34 . . . ?
O1 La1 Na2 O1 -56.59(11) 35 . . . ?
O1 La1 Na2 O1 123.41(11) 27_455 . . . ?
Pt1 La1 Na2 O1 -28.60(9) 16_554 . . . ?
Pt1 La1 Na2 O1 151.40(9) 7_455 . . . ?
Na1 La1 Na2 O1 -10.3(6) 27 . . . ?
O1 La1 Na2 Pt1 -172.92(14) 2 . . 4 ?
O1 La1 Na2 Pt1 7.08(14) 4 . . 4 ?
O1 La1 Na2 Pt1 150.39(9) 18_554 . . 4 ?
O1 La1 Na2 Pt1 -29.61(9) 7_455 . . 4 ?
O1 La1 Na2 Pt1 -94.95(8) 26_455 . . 4 ?
O1 La1 Na2 Pt1 85.05(8) 34 . . 4 ?
O1 La1 Na2 Pt1 81.21(14) 35 . . 4 ?
O1 La1 Na2 Pt1 -98.79(14) 27_455 . . 4 ?
Pt1 La1 Na2 Pt1 109.2 16_554 . . 4 ?
Pt1 La1 Na2 Pt1 -70.8 7_455 . . 4 ?
Na1 La1 Na2 Pt1 127.5(6) 27 . . 4 ?
O1 La1 Na2 Pt1 7.08(14) 2 . . . ?
O1 La1 Na2 Pt1 -172.92(14) 4 . . . ?
O1 La1 Na2 Pt1 -29.61(9) 18_554 . . . ?
O1 La1 Na2 Pt1 150.39(9) 7_455 . . . ?
O1 La1 Na2 Pt1 85.05(8) 26_455 . . . ?
O1 La1 Na2 Pt1 -94.95(8) 34 . . . ?
O1 La1 Na2 Pt1 -98.79(14) 35 . . . ?
O1 La1 Na2 Pt1 81.21(14) 27_455 . . . ?
Pt1 La1 Na2 Pt1 -70.8 16_554 . . . ?
Pt1 La1 Na2 Pt1 109.2 7_455 . . . ?
Na1 La1 Na2 Pt1 -52.5(6) 27 . . . ?
O1 La1 Na2 La1 -82.92(14) 2 . . 2 ?
O1 La1 Na2 La1 97.08(14) 4 . . 2 ?
O1 La1 Na2 La1 -119.61(9) 18_554 . . 2 ?
O1 La1 Na2 La1 60.39(9) 7_455 . . 2 ?
O1 La1 Na2 La1 -4.95(8) 26_455 . . 2 ?
O1 La1 Na2 La1 175.05(8) 34 . . 2 ?
O1 La1 Na2 La1 171.21(14) 35 . . 2 ?
O1 La1 Na2 La1 -8.79(14) 27_455 . . 2 ?
Pt1 La1 Na2 La1 -160.802(1) 16_554 . . 2 ?
Pt1 La1 Na2 La1 19.2 7_455 . . 2 ?
Na1 La1 Na2 La1 -142.5(6) 27 . . 2 ?
O1 La1 Na2 La1 97.08(14) 2 . . 3 ?
O1 La1 Na2 La1 -82.92(14) 4 . . 3 ?
O1 La1 Na2 La1 60.39(9) 18_554 . . 3 ?
O1 La1 Na2 La1 -119.61(9) 7_455 . . 3 ?
O1 La1 Na2 La1 175.05(8) 26_455 . . 3 ?
O1 La1 Na2 La1 -4.95(8) 34 . . 3 ?
O1 La1 Na2 La1 -8.79(14) 35 . . 3 ?
O1 La1 Na2 La1 171.21(14) 27_455 . . 3 ?
Pt1 La1 Na2 La1 19.2 16_554 . . 3 ?
Pt1 La1 Na2 La1 -160.802(1) 7_455 . . 3 ?
Na1 La1 Na2 La1 37.5(6) 27 . . 3 ?
O1 La1 Na2 Na1 -82.92(14) 2 . . 2 ?
O1 La1 Na2 Na1 97.08(14) 4 . . 2 ?
O1 La1 Na2 Na1 -119.61(9) 18_554 . . 2 ?
O1 La1 Na2 Na1 60.39(9) 7_455 . . 2 ?
O1 La1 Na2 Na1 -4.95(8) 26_455 . . 2 ?
O1 La1 Na2 Na1 175.05(8) 34 . . 2 ?
O1 La1 Na2 Na1 171.21(14) 35 . . 2 ?
O1 La1 Na2 Na1 -8.79(14) 27_455 . . 2 ?
Pt1 La1 Na2 Na1 -160.802(1) 16_554 . . 2 ?
Pt1 La1 Na2 Na1 19.2 7_455 . . 2 ?
Na1 La1 Na2 Na1 -142.5(6) 27 . . 2 ?
O1 Pt1 O1 Na2 -168(100) 19 . . . ?
O1 Pt1 O1 Na2 45.01(8) 2 . . . ?
O1 Pt1 O1 Na2 -134.99(8) 20 . . . ?
O1 Pt1 O1 Na2 134.99(8) 21 . . . ?
O1 Pt1 O1 Na2 -45.01(8) 3 . . . ?
Na2 Pt1 O1 Na2 180.0 19 . . . ?
Na1 Pt1 O1 Na2 -90.6(5) 26_445 . . . ?
Na1 Pt1 O1 Na2 89.4(5) 14_554 . . . ?
Na1 Pt1 O1 Na2 -86.4(8) 15_444 . . . ?
Na1 Pt1 O1 Na2 93.6(8) 27 . . . ?
O1 Pt1 O1 La1 -118.4(10) 19 . . 3 ?
O1 Pt1 O1 La1 94.2(8) 2 . . 3 ?
O1 Pt1 O1 La1 -85.8(8) 20 . . 3 ?
O1 Pt1 O1 La1 -175.8(9) 21 . . 3 ?
O1 Pt1 O1 La1 4.2(9) 3 . . 3 ?
Na2 Pt1 O1 La1 49.2(8) . . . 3 ?
Na2 Pt1 O1 La1 -130.8(8) 19 . . 3 ?
Na1 Pt1 O1 La1 -41.4(11) 26_445 . . 3 ?
Na1 Pt1 O1 La1 138.6(11) 14_554 . . 3 ?
Na1 Pt1 O1 La1 -37.3(14) 15_444 . . 3 ?
Na1 Pt1 O1 La1 142.7(14) 27 . . 3 ?
O1 Pt1 O1 Na1 -117(3) 19 . . 3 ?
O1 Pt1 O1 Na1 96(3) 2 . . 3 ?
O1 Pt1 O1 Na1 -84(3) 20 . . 3 ?
O1 Pt1 O1 Na1 -174(3) 21 . . 3 ?
O1 Pt1 O1 Na1 6(3) 3 . . 3 ?
Na2 Pt1 O1 Na1 51(3) . . . 3 ?
Na2 Pt1 O1 Na1 -129(3) 19 . . 3 ?
Na1 Pt1 O1 Na1 -40(3) 26_445 . . 3 ?
Na1 Pt1 O1 Na1 140(3) 14_554 . . 3 ?
Na1 Pt1 O1 Na1 -36(3) 15_444 . . 3 ?
Na1 Pt1 O1 Na1 144(3) 27 . . 3 ?
O1 Pt1 O1 Na1 9.5(13) 19 . . 13_544 ?
O1 Pt1 O1 Na1 -137.9(13) 2 . . 13_544 ?
O1 Pt1 O1 Na1 42.1(13) 20 . . 13_544 ?
O1 Pt1 O1 Na1 -48.0(13) 21 . . 13_544 ?
O1 Pt1 O1 Na1 132.0(13) 3 . . 13_544 ?
Na2 Pt1 O1 Na1 177.1(13) . . . 13_544 ?
Na2 Pt1 O1 Na1 -2.9(13) 19 . . 13_544 ?
Na1 Pt1 O1 Na1 86.4(8) 26_445 . . 13_544 ?
Na1 Pt1 O1 Na1 -93.6(8) 14_554 . . 13_544 ?
Na1 Pt1 O1 Na1 90.6(5) 15_444 . . 13_544 ?
Na1 Pt1 O1 Na1 -89.4(5) 27 . . 13_544 ?
O1 Pt1 O1 La1 8.93(19) 19 . . 13_544 ?
O1 Pt1 O1 La1 -138.5(2) 2 . . 13_544 ?
O1 Pt1 O1 La1 41.5(2) 20 . . 13_544 ?
O1 Pt1 O1 La1 -48.5(2) 21 . . 13_544 ?
O1 Pt1 O1 La1 131.5(2) 3 . . 13_544 ?
Na2 Pt1 O1 La1 176.48(19) . . . 13_544 ?
Na2 Pt1 O1 La1 -3.52(19) 19 . . 13_544 ?
Na1 Pt1 O1 La1 85.9(6) 26_445 . . 13_544 ?
Na1 Pt1 O1 La1 -94.1(6) 14_554 . . 13_544 ?
Na1 Pt1 O1 La1 90.0(9) 15_444 . . 13_544 ?
Na1 Pt1 O1 La1 -90.0(9) 27 . . 13_544 ?
O1 Pt1 O1 La1 98.53(9) 19 . . 27 ?
O1 Pt1 O1 La1 -48.91(19) 2 . . 27 ?
O1 Pt1 O1 La1 131.09(19) 20 . . 27 ?
O1 Pt1 O1 La1 41.07(10) 21 . . 27 ?
O1 Pt1 O1 La1 -138.93(10) 3 . . 27 ?
Na2 Pt1 O1 La1 -93.92(13) . . . 27 ?
Na2 Pt1 O1 La1 86.08(13) 19 . . 27 ?
Na1 Pt1 O1 La1 175.5(5) 26_445 . . 27 ?
Na1 Pt1 O1 La1 -4.5(5) 14_554 . . 27 ?
Na1 Pt1 O1 La1 179.6(8) 15_444 . . 27 ?
Na1 Pt1 O1 La1 -0.4(8) 27 . . 27 ?
O1 Pt1 O1 Na1 98.9(8) 19 . . 27 ?
O1 Pt1 O1 Na1 -48.5(8) 2 . . 27 ?
O1 Pt1 O1 Na1 131.5(8) 20 . . 27 ?
O1 Pt1 O1 Na1 41.4(8) 21 . . 27 ?
O1 Pt1 O1 Na1 -138.6(8) 3 . . 27 ?
Na2 Pt1 O1 Na1 -93.6(8) . . . 27 ?
Na2 Pt1 O1 Na1 86.4(8) 19 . . 27 ?
Na1 Pt1 O1 Na1 175.8(4) 26_445 . . 27 ?
Na1 Pt1 O1 Na1 -4.2(4) 14_554 . . 27 ?
Na1 Pt1 O1 Na1 180.000(1) 15_444 . . 27 ?
O1 Pt1 O1 Na1 -76.9(5) 19 . . 26_445 ?
O1 Pt1 O1 Na1 135.6(5) 2 . . 26_445 ?
O1 Pt1 O1 Na1 -44.4(5) 20 . . 26_445 ?
O1 Pt1 O1 Na1 -134.4(5) 21 . . 26_445 ?
O1 Pt1 O1 Na1 45.6(5) 3 . . 26_445 ?
Na2 Pt1 O1 Na1 90.6(5) . . . 26_445 ?
Na2 Pt1 O1 Na1 -89.4(5) 19 . . 26_445 ?
Na1 Pt1 O1 Na1 180.0 14_554 . . 26_445 ?
Na1 Pt1 O1 Na1 4.2(4) 15_444 . . 26_445 ?
Na1 Pt1 O1 Na1 -175.8(4) 27 . . 26_445 ?
O1 Pt1 O1 La1 -77.1(2) 19 . . 26_445 ?
O1 Pt1 O1 La1 135.42(9) 2 . . 26_445 ?
O1 Pt1 O1 La1 -44.58(9) 20 . . 26_445 ?
O1 Pt1 O1 La1 -134.60(17) 21 . . 26_445 ?
O1 Pt1 O1 La1 45.40(17) 3 . . 26_445 ?
Na2 Pt1 O1 La1 90.41(11) . . . 26_445 ?
Na2 Pt1 O1 La1 -89.59(11) 19 . . 26_445 ?
Na1 Pt1 O1 La1 -0.2(5) 26_445 . . 26_445 ?
Na1 Pt1 O1 La1 179.8(5) 14_554 . . 26_445 ?
Na1 Pt1 O1 La1 4.0(8) 15_444 . . 26_445 ?
Na1 Pt1 O1 La1 -176.0(8) 27 . . 26_445 ?
O1 Na2 O1 Pt1 38.99(4) 3 . . . ?
O1 Na2 O1 Pt1 -118.48(13) 4 . . . ?
O1 Na2 O1 Pt1 169.9(2) 5 . . . ?
O1 Na2 O1 Pt1 -38.99(4) 2 . . . ?
O1 Na2 O1 Pt1 106.64(11) 6 . . . ?
Pt1 Na2 O1 Pt1 180.0 4 . . . ?
La1 Na2 O1 Pt1 61.52(13) 2 . . . ?
La1 Na2 O1 Pt1 -73.36(11) . . . . ?
La1 Na2 O1 Pt1 169.9(2) 3 . . . ?
Na1 Na2 O1 Pt1 61.52(13) 2 . . . ?
O1 Na2 O1 La1 -130.9(2) 3 . . 3 ?
O1 Na2 O1 La1 71.65(9) 4 . . 3 ?
O1 Na2 O1 La1 0.0 5 . . 3 ?
O1 Na2 O1 La1 151.1(2) 2 . . 3 ?
O1 Na2 O1 La1 -63.23(9) 6 . . 3 ?
Pt1 Na2 O1 La1 10.1(2) 4 . . 3 ?
Pt1 Na2 O1 La1 -169.9(2) . . . 3 ?
La1 Na2 O1 La1 -108.35(9) 2 . . 3 ?
La1 Na2 O1 La1 116.77(9) . . . 3 ?
Na1 Na2 O1 La1 -108.35(9) 2 . . 3 ?
O1 Na2 O1 Na1 -130.9(2) 3 . . 3 ?
O1 Na2 O1 Na1 71.65(9) 4 . . 3 ?
O1 Na2 O1 Na1 0.000(2) 5 . . 3 ?
O1 Na2 O1 Na1 151.1(2) 2 . . 3 ?
O1 Na2 O1 Na1 -63.23(9) 6 . . 3 ?
Pt1 Na2 O1 Na1 10.1(2) 4 . . 3 ?
Pt1 Na2 O1 Na1 -169.9(2) . . . 3 ?
La1 Na2 O1 Na1 -108.35(9) 2 . . 3 ?
La1 Na2 O1 Na1 116.77(9) . . . 3 ?
La1 Na2 O1 Na1 0.000(3) 3 . . 3 ?
Na1 Na2 O1 Na1 -108.35(9) 2 . . 3 ?
O1 Na2 O1 Na1 25(6) 3 . . 13_544 ?
O1 Na2 O1 Na1 -133(6) 4 . . 13_544 ?
O1 Na2 O1 Na1 156(6) 5 . . 13_544 ?
O1 Na2 O1 Na1 -53(6) 2 . . 13_544 ?
O1 Na2 O1 Na1 93(6) 6 . . 13_544 ?
Pt1 Na2 O1 Na1 166(6) 4 . . 13_544 ?
Pt1 Na2 O1 Na1 -14(6) . . . 13_544 ?
La1 Na2 O1 Na1 47(6) 2 . . 13_544 ?
La1 Na2 O1 Na1 -87(6) . . . 13_544 ?
La1 Na2 O1 Na1 156(6) 3 . . 13_544 ?
Na1 Na2 O1 Na1 47(6) 2 . . 13_544 ?
O1 Na2 O1 La1 22.0(9) 3 . . 13_544 ?
O1 Na2 O1 La1 -135.4(10) 4 . . 13_544 ?
O1 Na2 O1 La1 152.9(11) 5 . . 13_544 ?
O1 Na2 O1 La1 -56.0(9) 2 . . 13_544 ?
O1 Na2 O1 La1 89.7(10) 6 . . 13_544 ?
Pt1 Na2 O1 La1 163.0(9) 4 . . 13_544 ?
Pt1 Na2 O1 La1 -17.0(9) . . . 13_544 ?
La1 Na2 O1 La1 44.6(10) 2 . . 13_544 ?
La1 Na2 O1 La1 -90.3(10) . . . 13_544 ?
La1 Na2 O1 La1 152.9(11) 3 . . 13_544 ?
Na1 Na2 O1 La1 44.6(10) 2 . . 13_544 ?
O1 Na2 O1 La1 125.43(12) 3 . . 27 ?
O1 Na2 O1 La1 -32.04(9) 4 . . 27 ?
O1 Na2 O1 La1 -103.70(16) 5 . . 27 ?
O1 Na2 O1 La1 47.44(17) 2 . . 27 ?
O1 Na2 O1 La1 -166.93(13) 6 . . 27 ?
Pt1 Na2 O1 La1 -93.57(14) 4 . . 27 ?
Pt1 Na2 O1 La1 86.43(14) . . . 27 ?
La1 Na2 O1 La1 147.96(9) 2 . . 27 ?
La1 Na2 O1 La1 13.07(13) . . . 27 ?
La1 Na2 O1 La1 -103.70(16) 3 . . 27 ?
Na1 Na2 O1 La1 147.96(9) 2 . . 27 ?
O1 Na2 O1 Na1 125.0(10) 3 . . 27 ?
O1 Na2 O1 Na1 -32.5(10) 4 . . 27 ?
O1 Na2 O1 Na1 -104.1(10) 5 . . 27 ?
O1 Na2 O1 Na1 47.0(10) 2 . . 27 ?
O1 Na2 O1 Na1 -167.4(10) 6 . . 27 ?
Pt1 Na2 O1 Na1 -94.0(10) 4 . . 27 ?
Pt1 Na2 O1 Na1 86.0(10) . . . 27 ?
La1 Na2 O1 Na1 147.5(10) 2 . . 27 ?
La1 Na2 O1 Na1 12.6(10) . . . 27 ?
La1 Na2 O1 Na1 -104.1(10) 3 . . 27 ?
Na1 Na2 O1 Na1 147.5(10) 2 . . 27 ?
O1 Na2 O1 Na1 -43.8(5) 3 . . 26_445 ?
O1 Na2 O1 Na1 158.7(4) 4 . . 26_445 ?
O1 Na2 O1 Na1 87.1(4) 5 . . 26_445 ?
O1 Na2 O1 Na1 -121.8(4) 2 . . 26_445 ?
O1 Na2 O1 Na1 23.8(4) 6 . . 26_445 ?
Pt1 Na2 O1 Na1 97.2(4) 4 . . 26_445 ?
Pt1 Na2 O1 Na1 -82.8(4) . . . 26_445 ?
La1 Na2 O1 Na1 -21.3(4) 2 . . 26_445 ?
La1 Na2 O1 Na1 -156.2(4) . . . 26_445 ?
La1 Na2 O1 Na1 87.1(4) 3 . . 26_445 ?
Na1 Na2 O1 Na1 -21.3(4) 2 . . 26_445 ?
O1 Na2 O1 La1 -43.61(15) 3 . . 26_445 ?
O1 Na2 O1 La1 158.92(12) 4 . . 26_445 ?
O1 Na2 O1 La1 87.26(12) 5 . . 26_445 ?
O1 Na2 O1 La1 -121.60(10) 2 . . 26_445 ?
O1 Na2 O1 La1 24.03(6) 6 . . 26_445 ?
Pt1 Na2 O1 La1 97.39(12) 4 . . 26_445 ?
Pt1 Na2 O1 La1 -82.61(12) . . . 26_445 ?
La1 Na2 O1 La1 -21.08(12) 2 . . 26_445 ?
La1 Na2 O1 La1 -155.97(6) . . . 26_445 ?
La1 Na2 O1 La1 87.26(12) 3 . . 26_445 ?
Na1 Na2 O1 La1 -21.08(12) 2 . . 26_445 ?
